data_4127143
loop_
_publ_author_name
'Paul, Mithun'
'Chakraborty, Shaunak'
'Desiraju, Gautam R.'

_publ_section_title
;
 Six-component Molecular Solids, ABC[D1-(x+y)ExFy]2.
;
_journal_name_full 'Journal of the American Chemical Society'
_journal_paper_doi 10.1021/jacs.7b12501
_journal_year 2018
_chemical_formula_moiety 'C12 H10, C8 H12 N2, 2(C6 H5 Cl O2)'
_chemical_formula_sum 'C32 H32 Cl2 N2 O4'
_chemical_formula_weight 579.49
_chemical_name_systematic
;
 ?
;
_space_group_crystal_system monoclinic
_space_group_IT_number 14
_space_group_name_Hall '-P 2yn'
_space_group_name_H-M_alt 'P 1 21/n 1'
_symmetry_space_group_name_Hall '-P 2yn'
_symmetry_space_group_name_H-M 'P 1 21/n 1'
_atom_sites_solution_hydrogens geom
_audit_creation_method SHELXL-2013
_cell_angle_alpha 90
_cell_angle_beta 92.855(9)
_cell_angle_gamma 90
_cell_formula_units_Z 2
_cell_length_a 8.448(6)
_cell_length_b 20.265(15)
_cell_length_c 8.531(6)
_cell_measurement_reflns_used 3382
_cell_measurement_temperature 293(2)
_cell_measurement_theta_max 33.6
_cell_measurement_theta_min 2.6
_cell_volume 1458.7(18)
_computing_structure_refinement 'SHELXL-2013 (Sheldrick, 2013)'
_diffrn_ambient_temperature 293(2)
_diffrn_measured_fraction_theta_full 0.999
_diffrn_measured_fraction_theta_max 1.000
_diffrn_measurement_device_type CCD
_diffrn_radiation_type MoK\a
_diffrn_radiation_wavelength 0.71073
_diffrn_reflns_av_R_equivalents 0.0773
_diffrn_reflns_av_unetI/netI 0.0458
_diffrn_reflns_Laue_measured_fraction_full 0.999
_diffrn_reflns_Laue_measured_fraction_max 1.000
_diffrn_reflns_limit_h_max 10
_diffrn_reflns_limit_h_min -10
_diffrn_reflns_limit_k_max 26
_diffrn_reflns_limit_k_min -26
_diffrn_reflns_limit_l_max 11
_diffrn_reflns_limit_l_min -11
_diffrn_reflns_number 14926
_diffrn_reflns_point_group_measured_fraction_full 0.999
_diffrn_reflns_point_group_measured_fraction_max 1.000
_diffrn_reflns_theta_full 25.242
_diffrn_reflns_theta_max 27.497
_diffrn_reflns_theta_min 2.010
_exptl_absorpt_coefficient_mu 0.262
_exptl_crystal_density_diffrn 1.319
_exptl_crystal_description Block
_exptl_crystal_F_000 608
_exptl_crystal_size_max 0.520
_exptl_crystal_size_mid 0.160
_exptl_crystal_size_min 0.150
_refine_diff_density_max 0.238
_refine_diff_density_min -0.339
_refine_diff_density_rms 0.055
_refine_ls_extinction_method none
_refine_ls_goodness_of_fit_ref 1.161
_refine_ls_hydrogen_treatment constr
_refine_ls_matrix_type full
_refine_ls_number_parameters 183
_refine_ls_number_reflns 3338
_refine_ls_number_restraints 0
_refine_ls_restrained_S_all 1.161
_refine_ls_R_factor_all 0.0836
_refine_ls_R_factor_gt 0.0642
_refine_ls_shift/su_max 0.000
_refine_ls_shift/su_mean 0.000
_refine_ls_structure_factor_coef Fsqd
_refine_ls_weighting_details
;
 w=1/[\s^2^(Fo^2^)+(0.0735P)^2^+0.4124P]
 where P=(Fo^2^+2Fc^2^)/3
;
_refine_ls_weighting_scheme calc
_refine_ls_wR_factor_gt 0.1662
_refine_ls_wR_factor_ref 0.1861
_reflns_Friedel_coverage 0.000
_reflns_number_gt 2605
_reflns_number_total 3338
_reflns_threshold_expression 'I > 2\s(I)'
_cod_data_source_file ja7b12501_si_003.cif
_cod_data_source_block T3
_cod_database_code 4127143
_shelx_space_group_comment
;
The symmetry employed for this shelxl refinement is uniquely defined
by the following loop, which should always be used as a source of
symmetry information in preference to the above space-group names.
They are only intended as comments.
;
_shelx_estimated_absorpt_t_min 0.876
_shelx_estimated_absorpt_t_max 0.962
_shelxl_version_number 2013-2

loop_
_space_group_symop_operation_xyz
'x, y, z'
'-x+1/2, y+1/2, -z+1/2'
'-x, -y, -z'
'x-1/2, -y-1/2, z-1/2'

loop_
_atom_site_label
_atom_site_type_symbol
_atom_site_fract_x
_atom_site_fract_y
_atom_site_fract_z
_atom_site_U_iso_or_equiv
_atom_site_adp_type
_atom_site_occupancy
_atom_site_site_symmetry_order
_atom_site_calc_flag
_atom_site_refinement_flags_posn
_atom_site_refinement_flags_adp
Cl1 Cl 0.18643(9) 0.25436(4) 0.45583(9) 0.0723(3) Uani 1 1 d . .
O1 O 0.1134(2) 0.35242(9) 0.6910(2) 0.0590(5) Uani 1 1 d . .
H1 H 0.0886 0.3815 0.7520 0.089 Uiso 1 1 calc R U
N1 N 0.0423(2) 0.45029(10) -0.0986(2) 0.0495(5) Uani 1 1 d . .
O2 O -0.1038(2) 0.21090(9) 0.2972(2) 0.0625(5) Uani 1 1 d . .
H2 H -0.1886 0.1969 0.2601 0.094 Uiso 1 1 calc R U
C2 C -0.0194(3) 0.32987(11) 0.6096(3) 0.0466(5) Uani 1 1 d . .
C1 C -0.0008(3) 0.28266(11) 0.4934(3) 0.0465(5) Uani 1 1 d . .
C6 C -0.1309(3) 0.25762(11) 0.4072(3) 0.0484(6) Uani 1 1 d . .
C18 C 0.0574(3) 0.51334(11) -0.1413(3) 0.0466(5) Uani 1 1 d . .
C16 C -0.0142(3) 0.43625(11) 0.0411(3) 0.0482(6) Uani 1 1 d . .
C5 C -0.2810(3) 0.28093(14) 0.4356(3) 0.0607(7) Uani 1 1 d . .
H5 H -0.3692 0.2653 0.3773 0.073 Uiso 1 1 calc R U
C3 C -0.1698(3) 0.35177(13) 0.6383(3) 0.0595(7) Uani 1 1 d . .
H3 H -0.1842 0.3829 0.7166 0.071 Uiso 1 1 calc R U
C4 C -0.2983(4) 0.32769(15) 0.5515(4) 0.0682(8) Uani 1 1 d . .
H4 H -0.3991 0.3432 0.5710 0.082 Uiso 1 1 calc R U
C19 C 0.1225(4) 0.52671(16) -0.2985(3) 0.0726(9) Uani 1 1 d . .
H19A H 0.1444 0.4856 -0.3491 0.109 Uiso 1 1 calc R U
H19B H 0.2185 0.5518 -0.2849 0.109 Uiso 1 1 calc R U
H19C H 0.0461 0.5512 -0.3621 0.109 Uiso 1 1 calc R U
C12 C 0.4695(3) 0.48363(15) 0.0688(4) 0.0670(8) Uani 1 1 d . .
C15 C -0.0285(5) 0.36491(13) 0.0849(4) 0.0776(10) Uani 1 1 d . .
H15A H 0.0064 0.3378 0.0010 0.116 Uiso 1 1 calc R U
H15B H -0.1371 0.3549 0.1033 0.116 Uiso 1 1 calc R U
H15C H 0.0360 0.3563 0.1785 0.116 Uiso 1 1 calc R U
C7 C 0.4526(5) 0.41608(18) 0.0783(5) 0.0935(12) Uani 1 1 d . .
H7 H 0.4809 0.3903 -0.0059 0.112 Uiso 1 1 calc R U
C11 C 0.4252(5) 0.51868(19) 0.1982(5) 0.1050(14) Uani 1 1 d . .
H11 H 0.4348 0.5644 0.1982 0.126 Uiso 1 1 calc R U
C8 C 0.3954(6) 0.3855(2) 0.2079(5) 0.1030(13) Uani 1 1 d . .
H8 H 0.3862 0.3398 0.2099 0.124 Uiso 1 1 calc R U
C9 C 0.3518(5) 0.4218(2) 0.3337(5) 0.1004(12) Uani 1 1 d . .
H9 H 0.3125 0.4017 0.4217 0.120 Uiso 1 1 calc R U
C10 C 0.3680(6) 0.4883(2) 0.3259(6) 0.1202(17) Uani 1 1 d . .
H10 H 0.3390 0.5138 0.4103 0.144 Uiso 1 1 calc R U

loop_
_atom_site_aniso_label
_atom_site_aniso_U_11
_atom_site_aniso_U_22
_atom_site_aniso_U_33
_atom_site_aniso_U_23
_atom_site_aniso_U_13
_atom_site_aniso_U_12
Cl1 0.0637(4) 0.0760(5) 0.0761(5) -0.0262(4) -0.0056(4) 0.0218(3)
O1 0.0693(12) 0.0549(10) 0.0521(10) -0.0131(8) -0.0041(9) 0.0090(9)
N1 0.0624(13) 0.0477(11) 0.0385(10) -0.0049(8) 0.0021(9) -0.0037(9)
O2 0.0700(12) 0.0596(11) 0.0573(11) -0.0172(8) -0.0049(10) 0.0045(9)
C2 0.0620(15) 0.0416(11) 0.0365(11) 0.0032(9) 0.0032(10) 0.0053(10)
C1 0.0589(14) 0.0406(11) 0.0402(11) 0.0026(9) 0.0054(10) 0.0086(10)
C6 0.0629(15) 0.0402(11) 0.0422(12) 0.0011(9) 0.0027(11) 0.0019(10)
C18 0.0559(14) 0.0494(12) 0.0344(11) -0.0013(9) 0.0003(10) -0.0071(10)
C16 0.0618(15) 0.0449(12) 0.0375(11) 0.0005(9) -0.0014(11) -0.0076(11)
C5 0.0592(16) 0.0616(16) 0.0612(16) -0.0041(12) 0.0040(13) -0.0044(13)
C3 0.0686(17) 0.0599(15) 0.0510(14) -0.0088(11) 0.0144(13) 0.0059(13)
C4 0.0590(16) 0.0721(18) 0.0750(19) -0.0085(15) 0.0195(15) 0.0060(14)
C19 0.098(2) 0.0762(19) 0.0453(14) 0.0007(13) 0.0195(15) -0.0110(17)
C12 0.0545(16) 0.0663(18) 0.080(2) -0.0192(14) -0.0041(14) 0.0112(13)
C15 0.123(3) 0.0458(14) 0.0641(17) 0.0056(13) 0.0082(18) -0.0100(16)
C7 0.125(3) 0.074(2) 0.081(2) -0.0218(18) -0.002(2) 0.004(2)
C11 0.127(3) 0.069(2) 0.125(3) -0.018(2) 0.063(3) 0.012(2)
C8 0.135(4) 0.075(2) 0.099(3) -0.002(2) 0.003(3) 0.000(2)
C9 0.101(3) 0.101(3) 0.100(3) 0.004(2) 0.016(2) 0.012(2)
C10 0.152(4) 0.088(3) 0.127(4) -0.017(3) 0.065(3) 0.015(3)

loop_
_atom_type_symbol
_atom_type_description
_atom_type_scat_dispersion_real
_atom_type_scat_dispersion_imag
_atom_type_scat_source
C C 0.0033 0.0016 'International Tables Vol C Tables 4.2.6.8 and 6.1.1.4'
H H 0.0000 0.0000 'International Tables Vol C Tables 4.2.6.8 and 6.1.1.4'
N N 0.0061 0.0033 'International Tables Vol C Tables 4.2.6.8 and 6.1.1.4'
O O 0.0106 0.0060 'International Tables Vol C Tables 4.2.6.8 and 6.1.1.4'
Cl Cl 0.1484 0.1585 'International Tables Vol C Tables 4.2.6.8 and 6.1.1.4'

loop_
_geom_angle_atom_site_label_1
_geom_angle_atom_site_label_2
_geom_angle_atom_site_label_3
_geom_angle
_geom_angle_site_symmetry_1
_geom_angle_site_symmetry_3
C2 O1 H1 109.5 . .
C16 N1 C18 119.3(2) . .
C6 O2 H2 109.5 . .
O1 C2 C3 122.8(2) . .
O1 C2 C1 118.2(2) . .
C3 C2 C1 119.0(2) . .
C6 C1 C2 120.9(2) . .
C6 C1 Cl1 119.24(18) . .
C2 C1 Cl1 119.8(2) . .
O2 C6 C5 123.0(2) . .
O2 C6 C1 117.6(2) . .
C5 C6 C1 119.3(2) . .
N1 C18 C16 120.2(2) . 3_565
N1 C18 C19 117.4(2) . .
C16 C18 C19 122.4(2) 3_565 .
N1 C16 C18 120.5(2) . 3_565
N1 C16 C15 117.7(2) . .
C18 C16 C15 121.8(2) 3_565 .
C4 C5 C6 119.3(3) . .
C4 C5 H5 120.4 . .
C6 C5 H5 120.4 . .
C4 C3 C2 120.0(2) . .
C4 C3 H3 120.0 . .
C2 C3 H3 120.0 . .
C3 C4 C5 121.4(3) . .
C3 C4 H4 119.3 . .
C5 C4 H4 119.3 . .
C18 C19 H19A 109.5 . .
C18 C19 H19B 109.5 . .
H19A C19 H19B 109.5 . .
C18 C19 H19C 109.5 . .
H19A C19 H19C 109.5 . .
H19B C19 H19C 109.5 . .
C11 C12 C7 115.5(3) . .
C11 C12 C12 121.9(4) . 3_665
C7 C12 C12 122.6(3) . 3_665
C16 C15 H15A 109.5 . .
C16 C15 H15B 109.5 . .
H15A C15 H15B 109.5 . .
C16 C15 H15C 109.5 . .
H15A C15 H15C 109.5 . .
H15B C15 H15C 109.5 . .
C8 C7 C12 122.4(3) . .
C8 C7 H7 118.8 . .
C12 C7 H7 118.8 . .
C10 C11 C12 121.9(4) . .
C10 C11 H11 119.1 . .
C12 C11 H11 119.1 . .
C9 C8 C7 120.5(4) . .
C9 C8 H8 119.7 . .
C7 C8 H8 119.7 . .
C10 C9 C8 117.7(4) . .
C10 C9 H9 121.2 . .
C8 C9 H9 121.2 . .
C9 C10 C11 122.0(4) . .
C9 C10 H10 119.0 . .
C11 C10 H10 119.0 . .

loop_
_geom_bond_atom_site_label_1
_geom_bond_atom_site_label_2
_geom_bond_distance
_geom_bond_site_symmetry_2
Cl1 C1 1.727(3) .
O1 C2 1.368(3) .
O1 H1 0.8200 .
N1 C16 1.337(3) .
N1 C18 1.337(3) .
O2 C6 1.360(3) .
O2 H2 0.8200 .
C2 C3 1.380(4) .
C2 C1 1.392(3) .
C1 C6 1.388(4) .
C6 C5 1.386(4) .
C18 C16 1.392(3) 3_565
C18 C19 1.499(3) .
C16 C18 1.392(3) 3_565
C16 C15 1.500(3) .
C5 C4 1.383(4) .
C5 H5 0.9300 .
C3 C4 1.373(4) .
C3 H3 0.9300 .
C4 H4 0.9300 .
C19 H19A 0.9600 .
C19 H19B 0.9600 .
C19 H19C 0.9600 .
C12 C11 1.380(5) .
C12 C7 1.379(5) .
C12 C12 1.465(7) 3_665
C15 H15A 0.9600 .
C15 H15B 0.9600 .
C15 H15C 0.9600 .
C7 C8 1.376(6) .
C7 H7 0.9300 .
C11 C10 1.361(6) .
C11 H11 0.9300 .
C8 C9 1.367(6) .
C8 H8 0.9300 .
C9 C10 1.355(6) .
C9 H9 0.9300 .
C10 H10 0.9300 .

loop_
_geom_torsion_atom_site_label_1
_geom_torsion_atom_site_label_2
_geom_torsion_atom_site_label_3
_geom_torsion_atom_site_label_4
_geom_torsion
_geom_torsion_site_symmetry_1
_geom_torsion_site_symmetry_4
O1 C2 C1 C6 179.7(2) . .
C3 C2 C1 C6 -0.1(3) . .
O1 C2 C1 Cl1 0.0(3) . .
C3 C2 C1 Cl1 -179.81(19) . .
C2 C1 C6 O2 -179.0(2) . .
Cl1 C1 C6 O2 0.7(3) . .
C2 C1 C6 C5 1.1(4) . .
Cl1 C1 C6 C5 -179.11(19) . .
C16 N1 C18 C16 -0.2(4) . 3_565
C16 N1 C18 C19 179.5(2) . .
C18 N1 C16 C18 0.2(4) . 3_565
C18 N1 C16 C15 -179.7(2) . .
O2 C6 C5 C4 178.9(3) . .
C1 C6 C5 C4 -1.3(4) . .
O1 C2 C3 C4 179.3(2) . .
C1 C2 C3 C4 -0.9(4) . .
C2 C3 C4 C5 0.7(5) . .
C6 C5 C4 C3 0.4(5) . .
C11 C12 C7 C8 0.1(6) . .
C12 C12 C7 C8 179.9(4) 3_665 .
C7 C12 C11 C10 -0.4(6) . .
C12 C12 C11 C10 179.8(4) 3_665 .
C12 C7 C8 C9 0.3(7) . .
C7 C8 C9 C10 -0.3(7) . .
C8 C9 C10 C11 0.0(8) . .
C12 C11 C10 C9 0.3(8) . .
